data_7247106
loop_
_publ_author_name
'Hao, Yucheng'
'Zhang, Yang'
'Zhang, Yuying'
'Fu, Zixiang'
'Heng, Chunyang'
'Li, Junjie'
'You, Jiatian'
'Hu, Kunhong'
'Lin, Yuan'
'Li, Haijian'

_publ_section_title
;
 A series of novel phosphites/phosphates with deep-ultraviolet cut-off
 edges from 0D polar to 3D non-polar architectures
;
_journal_issue 34
_journal_name_full CrystEngComm
_journal_page_first 4864
_journal_page_last 4872
_journal_paper_doi 10.1039/D3CE00464C
_journal_volume 25
_journal_year 2023
_chemical_formula_moiety 'Al1 O6 P2, 1(O)'
_chemical_formula_sum 'Al O7 P2'
_chemical_formula_weight 200.92
_space_group_crystal_system hexagonal
_space_group_IT_number 186
_space_group_name_Hall 'P 6c -2c'
_space_group_name_H-M_alt 'P 63 m c'
_audit_creation_date 2023-07-13
_audit_creation_method
;
Olex2 1.5
(compiled 2021.11.18 svn.ra9532c28 for OlexSys, GUI svn.r6429)
;
_audit_update_record
;
2023-07-13 deposited with the CCDC.	2023-07-17 downloaded from the CCDC.
;
_cell_angle_alpha 90
_cell_angle_beta 90
_cell_angle_gamma 120
_cell_formula_units_Z 2
_cell_length_a 5.1806(2)
_cell_length_b 5.1806(2)
_cell_length_c 12.8377(10)
_cell_measurement_reflns_used 877
_cell_measurement_temperature 293(2)
_cell_measurement_theta_max 28.253
_cell_measurement_theta_min 4.526
_cell_volume 298.39(3)
_computing_molecular_graphics 'Olex2 1.5 (Dolomanov et al., 2009)'
_computing_publication_material 'Olex2 1.5 (Dolomanov et al., 2009)'
_computing_structure_refinement 'SHELXL 2018/3 (Sheldrick, 2015)'
_diffrn_ambient_temperature 293(2)
_diffrn_measured_fraction_theta_full 0.985
_diffrn_measured_fraction_theta_max 0.890
_diffrn_measurement_device_type 'ROD, Synergy Custom DW system, HyPix'
_diffrn_measurement_method '\f and \w scans'
_diffrn_radiation_monochromator graphite
_diffrn_radiation_type MoK\a
_diffrn_radiation_wavelength 0.71073
_diffrn_reflns_av_R_equivalents 0.0309
_diffrn_reflns_av_unetI/netI 0.0268
_diffrn_reflns_Laue_measured_fraction_full 0.985
_diffrn_reflns_Laue_measured_fraction_max 0.890
_diffrn_reflns_limit_h_max 7
_diffrn_reflns_limit_h_min -5
_diffrn_reflns_limit_k_max 5
_diffrn_reflns_limit_k_min -6
_diffrn_reflns_limit_l_max 13
_diffrn_reflns_limit_l_min -15
_diffrn_reflns_number 1313
_diffrn_reflns_point_group_measured_fraction_full 0.901
_diffrn_reflns_point_group_measured_fraction_max 0.782
_diffrn_reflns_theta_full 25.242
_diffrn_reflns_theta_max 28.803
_diffrn_reflns_theta_min 4.543
_diffrn_standards_number 0
_exptl_absorpt_coefficient_mu 0.856
_exptl_absorpt_correction_type none
_exptl_crystal_colour colorless
_exptl_crystal_density_diffrn 2.236
_exptl_crystal_description needle
_exptl_crystal_F_000 198
_exptl_crystal_size_max 0.1
_exptl_crystal_size_mid 0.04
_exptl_crystal_size_min 0.04
_refine_diff_density_max 0.628
_refine_diff_density_min -0.551
_refine_diff_density_rms 0.119
_refine_ls_abs_structure_details
;
 Flack x determined using 98 quotients [(I+)-(I-)]/[(I+)+(I-)]
 (Parsons, Flack and Wagner, Acta Cryst. B69 (2013) 249-259).
;
_refine_ls_abs_structure_Flack 0.13(11)
_refine_ls_extinction_method none
_refine_ls_goodness_of_fit_ref 1.234
_refine_ls_matrix_type full
_refine_ls_number_parameters 25
_refine_ls_number_reflns 272
_refine_ls_number_restraints 1
_refine_ls_restrained_S_all 1.231
_refine_ls_R_factor_all 0.0377
_refine_ls_R_factor_gt 0.0356
_refine_ls_shift/su_max 0.000
_refine_ls_shift/su_mean 0.000
_refine_ls_structure_factor_coef Fsqd
_refine_ls_weighting_details 'w=1/[\s^2^(Fo^2^)+(0.0508P)^2^+0.4445P] where P=(Fo^2^+2Fc^2^)/3'
_refine_ls_weighting_scheme calc
_refine_ls_wR_factor_gt 0.0963
_refine_ls_wR_factor_ref 0.0983
_reflns_Friedel_coverage 0.679
_reflns_Friedel_fraction_full 0.808
_reflns_Friedel_fraction_max 0.663
_reflns_number_gt 250
_reflns_number_total 272
_reflns_threshold_expression 'I > 2\s(I)'
_cod_data_source_file d3ce00464c2.cif
_cod_data_source_block a
_cod_depositor_comments 'Adding full bibliography for 7247106--7247109.cif.'
_cod_database_code 7247106
_shelx_shelxl_version_number 2018/3
_shelx_space_group_comment
;
The symmetry employed for this shelxl refinement is uniquely defined
by the following loop, which should always be used as a source of
symmetry information in preference to the above space-group names.
They are only intended as comments.
;
_olex2_refinement_description
;
;
_olex2_submission_special_instructions 'No special instructions were received'

loop_
_space_group_symop_operation_xyz
'x, y, z'
'-y, x-y, z'
'-x+y, -x, z'
'-x, -y, z+1/2'
'y, -x+y, z+1/2'
'x-y, x, z+1/2'
'-y, -x, z'
'-x+y, y, z'
'x, x-y, z'
'y, x, z+1/2'
'x-y, -y, z+1/2'
'-x, -x+y, z+1/2'

loop_
_atom_site_label
_atom_site_type_symbol
_atom_site_fract_x
_atom_site_fract_y
_atom_site_fract_z
_atom_site_U_iso_or_equiv
_atom_site_adp_type
_atom_site_occupancy
_atom_site_site_symmetry_order
_atom_site_calc_flag
_atom_site_refinement_flags_posn
_atom_site_refinement_flags_adp
_atom_site_refinement_flags_occupancy
_atom_site_disorder_assembly
_atom_site_disorder_group
Al1 Al 0.666667 0.333333 0.4868(3) 0.0069(9) Uani 1 6 d S T P . .
OW O 0.333333 0.666667 0.6889(11) 0.026(2) Uani 1 6 d S T P . .
P1 P 0.333333 0.666667 0.3680(2) 0.0075(7) Uani 1 6 d S T P . .
P2 P 1.000000 1.000000 0.5362(2) 0.0089(7) Uani 1 6 d S T P . .
O1 O 0.8378(5) 0.6755(10) 0.5741(4) 0.0107(11) Uani 1 2 d S T P . .
O2 O 0.4958(6) 0.5042(6) 0.3999(4) 0.0116(11) Uani 1 2 d S T P . .

loop_
_atom_site_aniso_label
_atom_site_aniso_U_11
_atom_site_aniso_U_22
_atom_site_aniso_U_33
_atom_site_aniso_U_23
_atom_site_aniso_U_13
_atom_site_aniso_U_12
Al1 0.0048(10) 0.0048(10) 0.011(2) 0.000 0.000 0.0024(5)
OW 0.024(3) 0.024(3) 0.030(6) 0.000 0.000 0.0120(15)
P1 0.0064(10) 0.0064(10) 0.0098(16) 0.000 0.000 0.0032(5)
P2 0.0061(9) 0.0061(9) 0.0145(18) 0.000 0.000 0.0030(4)
O1 0.0121(18) 0.004(2) 0.013(3) -0.001(2) -0.0007(11) 0.0021(11)
O2 0.0101(15) 0.0101(15) 0.017(3) 0.0011(12) -0.0011(12) 0.0068(17)

loop_
_atom_type_symbol
_atom_type_description
_atom_type_scat_dispersion_real
_atom_type_scat_dispersion_imag
_atom_type_scat_source
Al Al 0.0645 0.0514 'International Tables Vol C Tables 4.2.6.8 and 6.1.1.4'
O O 0.0106 0.0060 'International Tables Vol C Tables 4.2.6.8 and 6.1.1.4'
P P 0.1023 0.0942 'International Tables Vol C Tables 4.2.6.8 and 6.1.1.4'

loop_
_geom_angle_atom_site_label_1
_geom_angle_atom_site_label_2
_geom_angle_atom_site_label_3
_geom_angle
_geom_angle_site_symmetry_1
_geom_angle_site_symmetry_3
_geom_angle_publ_flag
O1 Al1 O1 88.8(2) 2_655 . ?
O1 Al1 O1 88.8(2) 3_665 2_655 ?
O1 Al1 O1 88.8(2) 3_665 . ?
O2 Al1 O1 91.17(15) 2_655 2_655 ?
O2 Al1 O1 179.9(3) 2_655 . ?
O2 Al1 O1 91.17(15) 3_665 3_665 ?
O2 Al1 O1 91.17(15) . . ?
O2 Al1 O1 179.9(3) . 3_665 ?
O2 Al1 O1 91.17(15) 2_655 3_665 ?
O2 Al1 O1 179.9(3) 3_665 2_655 ?
O2 Al1 O1 91.17(15) . 2_655 ?
O2 Al1 O1 91.17(15) 3_665 . ?
O2 Al1 O2 88.9(3) 3_665 . ?
O2 Al1 O2 88.9(3) 2_655 3_665 ?
O2 Al1 O2 88.9(3) 2_655 . ?
O2 P1 O2 113.0(2) 2_665 3_565 ?
O2 P1 O2 113.0(2) 2_665 . ?
O2 P1 O2 113.0(2) 3_565 . ?
O1 P2 O1 110.5(2) 3_675 2_765 ?
O1 P2 O1 110.5(2) 3_675 . ?
O1 P2 O1 110.5(2) 2_765 . ?
P2 O1 Al1 125.4(4) . . ?
P1 O2 Al1 159.6(4) . . ?

loop_
_geom_bond_atom_site_label_1
_geom_bond_atom_site_label_2
_geom_bond_distance
_geom_bond_site_symmetry_2
_geom_bond_publ_flag
Al1 O1 1.901(5) 3_665 ?
Al1 O1 1.901(5) 2_655 ?
Al1 O1 1.901(5) . ?
Al1 O2 1.896(6) 2_655 ?
Al1 O2 1.896(6) . ?
Al1 O2 1.896(6) 3_665 ?
P1 O2 1.514(5) . ?
P1 O2 1.514(6) 2_665 ?
P1 O2 1.514(6) 3_565 ?
P2 O1 1.535(5) 3_675 ?
P2 O1 1.535(5) . ?
P2 O1 1.535(5) 2_765 ?

loop_
_geom_torsion_atom_site_label_1
_geom_torsion_atom_site_label_2
_geom_torsion_atom_site_label_3
_geom_torsion_atom_site_label_4
_geom_torsion
_geom_torsion_site_symmetry_1
_geom_torsion_site_symmetry_2
_geom_torsion_site_symmetry_3
_geom_torsion_site_symmetry_4
_geom_torsion_publ_flag
O1 Al1 O2 P1 -44.40(12) . . . . ?
O1 Al1 O2 P1 44.40(12) 2_655 . . . ?
O1 P2 O1 Al1 -118.7(3) 2_765 . . . ?
O1 P2 O1 Al1 118.7(3) 3_675 . . . ?
O2 Al1 O2 P1 135.55(13) 2_655 . . . ?
O2 Al1 O2 P1 -135.54(12) 3_665 . . . ?
O2 P1 O2 Al1 65.0(3) 2_665 . . . ?
O2 P1 O2 Al1 -65.0(3) 3_565 . . . ?
